data_4340482
loop_
_publ_author_name
'Leigh, Vivienne'
'Carleton, Daniel J.'
'Olguin, Juan'
'Mueller-Bunz, Helge'
'Wright, L. James'
'Albrecht, Martin'

_publ_section_title
;
 Solvent-Dependent Switch of Ligand Donor Ability and Catalytic Activity
 of Ruthenium(II) Complexes Containing Pyridinylidene Amide (PYA)
 N-Heterocyclic Carbene Hybrid Ligands.
;
_journal_issue 15
_journal_name_full 'Inorganic chemistry'
_journal_page_first 8054
_journal_paper_doi 10.1021/ic501026k
_journal_volume 53
_journal_year 2014
_chemical_formula_moiety 'C24 H32 Cl N4 O Ru, C24 H20 B, 2 (C H Cl3)'
_chemical_formula_sum 'C50 H54 B Cl7 N4 O Ru'
_chemical_formula_weight 1087.00
_chemical_name_systematic
; 
 ? 
;
_space_group_IT_number 2
_symmetry_cell_setting triclinic
_symmetry_space_group_name_Hall '-P 1'
_symmetry_space_group_name_H-M 'P -1'
_atom_sites_solution_hydrogens geom
_atom_sites_solution_primary direct
_atom_sites_solution_secondary difmap
_audit_creation_method SHELXL-97
_cell_angle_alpha 89.481(2)
_cell_angle_beta 71.817(2)
_cell_angle_gamma 83.976(2)
_cell_formula_units_Z 2
_cell_length_a 11.7717(3)
_cell_length_b 14.9915(3)
_cell_length_c 15.5208(3)
_cell_measurement_reflns_used 30727
_cell_measurement_temperature 100(2)
_cell_measurement_theta_max 76.1860
_cell_measurement_theta_min 3.9530
_cell_volume 2587.08(10)
_computing_cell_refinement
; 
'Wed Feb 13 16:20:13 2013' 
;
_computing_data_collection
; 
'Wed Feb 13 16:20:13 2013' 
;
_computing_data_reduction
; 
'Wed Feb 13 16:20:13 2013' 
;
_computing_structure_refinement 'SHELXL-97 (Sheldrick, 2008)'
_computing_structure_solution 'SHELXS-97 (Sheldrick, 2008)'
_diffrn_ambient_temperature 100(2)
_diffrn_detector_area_resol_mean 10.3196
_diffrn_measured_fraction_theta_full 0.990
_diffrn_measured_fraction_theta_max 0.990
_diffrn_measurement_device_type 'SuperNova, Dual, Cu at zero, Atlas'
_diffrn_measurement_method '\w scans'
_diffrn_radiation_monochromator mirror
_diffrn_radiation_source 'SuperNova (Cu) X-ray Source'
_diffrn_radiation_type CuK\a
_diffrn_radiation_wavelength 1.54184
_diffrn_reflns_av_R_equivalents 0.0372
_diffrn_reflns_av_sigmaI/netI 0.0217
_diffrn_reflns_limit_h_max 14
_diffrn_reflns_limit_h_min -14
_diffrn_reflns_limit_k_max 18
_diffrn_reflns_limit_k_min -18
_diffrn_reflns_limit_l_max 19
_diffrn_reflns_limit_l_min -19
_diffrn_reflns_number 61431
_diffrn_reflns_theta_full 76.50
_diffrn_reflns_theta_max 76.50
_diffrn_reflns_theta_min 2.96
_exptl_absorpt_coefficient_mu 6.088
_exptl_absorpt_correction_T_max 0.730
_exptl_absorpt_correction_T_min 0.554
_exptl_absorpt_correction_type analytical
_exptl_absorpt_process_details
; 
CrysAlisPro, Agilent Technologies, 
Version 1.171.36.24a (release 19-12-2012 CrysAlis171 .NET) 
(compiled Dec 19 2012,11:08:27) 
Analytical numeric absorption correction using a multifaceted crystal 
model based on expressions derived by R.C. Clark & J.S. Reid. 
(Clark, R. C. & Reid, J. S. (1995). Acta Cryst. A51, 887-897) 
;
_exptl_crystal_colour 'clear yellow'
_exptl_crystal_density_diffrn 1.395
_exptl_crystal_density_method 'not measured'
_exptl_crystal_description block
_exptl_crystal_F_000 1116
_exptl_crystal_size_max 0.1331
_exptl_crystal_size_mid 0.0914
_exptl_crystal_size_min 0.0702
_platon_squeeze_details
; 
 PLATON: A.L. Spek, J. Appl. Cryst. 36 (2003), 7-13 
 PLATON version from 30.03.2011 
;
_refine_diff_density_max 0.899
_refine_diff_density_min -1.197
_refine_diff_density_rms 0.063
_refine_ls_extinction_method none
_refine_ls_goodness_of_fit_ref 1.065
_refine_ls_hydrogen_treatment constr
_refine_ls_matrix_type full
_refine_ls_number_parameters 548
_refine_ls_number_reflns 10745
_refine_ls_number_restraints 0
_refine_ls_restrained_S_all 1.065
_refine_ls_R_factor_all 0.0371
_refine_ls_R_factor_gt 0.0355
_refine_ls_shift/su_max 0.002
_refine_ls_shift/su_mean 0.000
_refine_ls_structure_factor_coef Fsqd
_refine_ls_weighting_details 'calc w=1/[\s^2^(Fo^2^)+(0.0458P)^2^+2.4018P] where P=(Fo^2^+2Fc^2^)/3'
_refine_ls_weighting_scheme calc
_refine_ls_wR_factor_gt 0.0916
_refine_ls_wR_factor_ref 0.0929
_reflns_number_gt 10114
_reflns_number_total 10745
_reflns_threshold_expression I>2\s(I)
_cod_data_source_file ic501026k_si_002.cif
_cod_data_source_block alb199sqz
_cod_depositor_comments 'Adding full bibliography for 4340482.cif.'
_cod_database_code 4340482

loop_
_symmetry_equiv_pos_as_xyz
'x, y, z'
'-x, -y, -z'

loop_
_atom_site_label
_atom_site_type_symbol
_atom_site_fract_x
_atom_site_fract_y
_atom_site_fract_z
_atom_site_U_iso_or_equiv
_atom_site_adp_type
_atom_site_occupancy
_atom_site_symmetry_multiplicity
_atom_site_calc_flag
_atom_site_refinement_flags
Ru Ru 0.684970(14) 0.767305(9) 0.591527(11) 0.02337(6) Uani 1 1 d .
Cl1 Cl 0.84596(5) 0.72760(3) 0.65375(4) 0.02872(11) Uani 1 1 d .
C1 C 0.5849(2) 0.69473(14) 0.69330(16) 0.0287(4) Uani 1 1 d .
N1 N 0.55992(19) 0.69844(13) 0.78399(14) 0.0335(4) Uani 1 1 d .
C4 C 0.5943(2) 0.76635(17) 0.83663(17) 0.0361(5) Uani 1 1 d .
H4 H 0.6486 0.8046 0.7928 0.043 Uiso 1 1 calc R
C5 C 0.6634(3) 0.7213(2) 0.89565(19) 0.0442(6) Uani 1 1 d .
H5A H 0.6105 0.6859 0.9415 0.066 Uiso 1 1 calc R
H5B H 0.6923 0.7671 0.9258 0.066 Uiso 1 1 calc R
H5C H 0.7321 0.6817 0.8579 0.066 Uiso 1 1 calc R
C6 C 0.4823(3) 0.8268(2) 0.89157(19) 0.0458(6) Uani 1 1 d .
H6A H 0.4354 0.8482 0.8518 0.069 Uiso 1 1 calc R
H6B H 0.5068 0.8782 0.9172 0.069 Uiso 1 1 calc R
H6C H 0.4331 0.7926 0.9408 0.069 Uiso 1 1 calc R
C2 C 0.4886(3) 0.63159(19) 0.8235(2) 0.0452(6) Uani 1 1 d .
H2 H 0.4588 0.6201 0.8864 0.054 Uiso 1 1 calc R
C3 C 0.4697(2) 0.58618(18) 0.7558(2) 0.0431(6) Uani 1 1 d .
H3 H 0.4241 0.5365 0.7617 0.052 Uiso 1 1 calc R
N2 N 0.52943(17) 0.62569(12) 0.67621(15) 0.0316(4) Uani 1 1 d .
C7 C 0.5221(2) 0.60507(15) 0.58678(18) 0.0323(5) Uani 1 1 d .
H7A H 0.4696 0.6539 0.5706 0.039 Uiso 1 1 calc R
H7B H 0.4829 0.5493 0.5902 0.039 Uiso 1 1 calc R
C8 C 0.6413(2) 0.59321(13) 0.51119(16) 0.0281(4) Uani 1 1 d .
O O 0.64528(16) 0.54508(11) 0.44691(13) 0.0362(4) Uani 1 1 d .
N3 N 0.73265(16) 0.63871(11) 0.51946(13) 0.0257(4) Uani 1 1 d .
C9 C 0.84752(19) 0.60905(13) 0.46582(15) 0.0249(4) Uani 1 1 d .
C10 C 0.8830(2) 0.51815(14) 0.43645(16) 0.0283(4) Uani 1 1 d .
H10 H 0.8256 0.4759 0.4534 0.034 Uiso 1 1 calc R
C11 C 0.9979(2) 0.49013(14) 0.38439(16) 0.0305(5) Uani 1 1 d .
H11 H 1.0189 0.4286 0.3666 0.037 Uiso 1 1 calc R
N4 N 1.08240(17) 0.54779(12) 0.35758(13) 0.0273(4) Uani 1 1 d .
C14 C 1.2050(2) 0.51575(16) 0.29949(18) 0.0353(5) Uani 1 1 d .
H14A H 1.2202 0.4509 0.3058 0.053 Uiso 0.43(4) 1 calc PR
H14B H 1.2636 0.5463 0.3180 0.053 Uiso 0.43(4) 1 calc PR
H14C H 1.2126 0.5288 0.2361 0.053 Uiso 0.43(4) 1 calc PR
H14D H 1.2441 0.5664 0.2674 0.053 Uiso 0.57(4) 1 calc PR
H14E H 1.2007 0.4710 0.2553 0.053 Uiso 0.57(4) 1 calc PR
H14F H 1.2517 0.4885 0.3372 0.053 Uiso 0.57(4) 1 calc PR
C12 C 1.0537(2) 0.63427(14) 0.38638(16) 0.0274(4) Uani 1 1 d .
H12 H 1.1135 0.6746 0.3689 0.033 Uiso 1 1 calc R
C13 C 0.9403(2) 0.66546(14) 0.44024(16) 0.0282(4) Uani 1 1 d .
H13 H 0.9240 0.7264 0.4607 0.034 Uiso 1 1 calc R
C15 C 0.5276(2) 0.85174(13) 0.57312(16) 0.0271(4) Uani 1 1 d .
C21 C 0.3959(2) 0.84197(15) 0.58992(18) 0.0335(5) Uani 1 1 d .
H21 H 0.3902 0.7911 0.5507 0.040 Uiso 1 1 calc R
C22 C 0.3416(2) 0.92871(15) 0.55795(19) 0.0357(5) Uani 1 1 d .
H22A H 0.3527 0.9802 0.5918 0.054 Uiso 1 1 calc R
H22B H 0.2555 0.9259 0.5686 0.054 Uiso 1 1 calc R
H22C H 0.3818 0.9354 0.4930 0.054 Uiso 1 1 calc R
C23 C 0.3247(2) 0.82420(18) 0.6871(2) 0.0416(6) Uani 1 1 d .
H23A H 0.3644 0.7718 0.7084 0.062 Uiso 1 1 calc R
H23B H 0.2432 0.8127 0.6901 0.062 Uiso 1 1 calc R
H23C H 0.3206 0.8767 0.7256 0.062 Uiso 1 1 calc R
C16 C 0.5682(2) 0.89292(13) 0.63920(16) 0.0263(4) Uani 1 1 d .
H16 H 0.5133 0.9086 0.6977 0.032 Uiso 1 1 calc R
C17 C 0.6884(2) 0.91034(13) 0.61853(16) 0.0269(4) Uani 1 1 d .
H17 H 0.7149 0.9350 0.6642 0.032 Uiso 1 1 calc R
C18 C 0.7718(2) 0.89160(13) 0.52963(16) 0.0279(4) Uani 1 1 d .
C24 C 0.8974(2) 0.91545(15) 0.51108(19) 0.0355(5) Uani 1 1 d .
H24A H 0.9504 0.8827 0.4565 0.053 Uiso 1 1 calc R
H24B H 0.9255 0.8992 0.5629 0.053 Uiso 1 1 calc R
H24C H 0.8986 0.9801 0.5017 0.053 Uiso 1 1 calc R
C19 C 0.7342(2) 0.84998(14) 0.46563(16) 0.0291(4) Uani 1 1 d .
H19 H 0.7886 0.8365 0.4065 0.035 Uiso 1 1 calc R
C20 C 0.6132(2) 0.82710(14) 0.48823(16) 0.0283(4) Uani 1 1 d .
H20 H 0.5902 0.7947 0.4451 0.034 Uiso 1 1 calc R
B B 0.6775(2) 0.18000(16) 0.76246(18) 0.0288(5) Uani 1 1 d .
C25 C 0.7800(2) 0.09752(15) 0.76572(16) 0.0315(5) Uani 1 1 d .
C26 C 0.9040(2) 0.10589(16) 0.73147(17) 0.0355(5) Uani 1 1 d .
H26 H 0.9283 0.1610 0.7051 0.043 Uiso 1 1 calc R
C27 C 0.9928(3) 0.03801(19) 0.7341(2) 0.0442(6) Uani 1 1 d .
H27 H 1.0752 0.0475 0.7104 0.053 Uiso 1 1 calc R
C28 C 0.9606(3) -0.04372(19) 0.7713(2) 0.0505(7) Uani 1 1 d .
H28 H 1.0205 -0.0908 0.7729 0.061 Uiso 1 1 calc R
C29 C 0.8404(3) -0.05536(17) 0.8060(2) 0.0467(7) Uani 1 1 d .
H29 H 0.8173 -0.1109 0.8318 0.056 Uiso 1 1 calc R
C30 C 0.7524(3) 0.01364(16) 0.80352(18) 0.0368(5) Uani 1 1 d .
H30 H 0.6702 0.0036 0.8284 0.044 Uiso 1 1 calc R
C31 C 0.6759(2) 0.26290(15) 0.83269(16) 0.0308(5) Uani 1 1 d .
C32 C 0.7752(2) 0.27898(16) 0.85954(18) 0.0360(5) Uani 1 1 d .
H32 H 0.8448 0.2367 0.8416 0.043 Uiso 1 1 calc R
C33 C 0.7767(3) 0.35407(18) 0.91139(19) 0.0408(6) Uani 1 1 d .
H33 H 0.8466 0.3619 0.9276 0.049 Uiso 1 1 calc R
C34 C 0.6774(3) 0.41712(17) 0.93937(18) 0.0388(6) Uani 1 1 d .
H34 H 0.6786 0.4689 0.9738 0.047 Uiso 1 1 calc R
C35 C 0.5758(2) 0.40301(17) 0.91604(18) 0.0378(5) Uani 1 1 d .
H35 H 0.5064 0.4454 0.9348 0.045 Uiso 1 1 calc R
C36 C 0.5752(2) 0.32700(16) 0.86523(17) 0.0338(5) Uani 1 1 d .
H36 H 0.5036 0.3181 0.8520 0.041 Uiso 1 1 calc R
C37 C 0.5443(2) 0.14358(15) 0.78989(16) 0.0317(5) Uani 1 1 d .
C38 C 0.4881(2) 0.12360(15) 0.72642(17) 0.0343(5) Uani 1 1 d .
H38 H 0.5266 0.1345 0.6643 0.041 Uiso 1 1 calc R
C39 C 0.3780(3) 0.08833(17) 0.7506(2) 0.0408(6) Uani 1 1 d .
H39 H 0.3429 0.0762 0.7051 0.049 Uiso 1 1 calc R
C40 C 0.3190(3) 0.07071(18) 0.8406(2) 0.0451(6) Uani 1 1 d .
H40 H 0.2441 0.0462 0.8573 0.054 Uiso 1 1 calc R
C41 C 0.3722(3) 0.0897(2) 0.9052(2) 0.0469(7) Uani 1 1 d .
H41 H 0.3339 0.0778 0.9672 0.056 Uiso 1 1 calc R
C42 C 0.4813(3) 0.12617(18) 0.88006(19) 0.0414(6) Uani 1 1 d .
H42 H 0.5147 0.1399 0.9261 0.050 Uiso 1 1 calc R
C43 C 0.7072(2) 0.22315(14) 0.66007(16) 0.0288(4) Uani 1 1 d .
C44 C 0.6434(2) 0.30338(15) 0.64524(17) 0.0319(5) Uani 1 1 d .
H44 H 0.5807 0.3314 0.6950 0.038 Uiso 1 1 calc R
C45 C 0.6677(2) 0.34381(15) 0.56118(18) 0.0344(5) Uani 1 1 d .
H45 H 0.6215 0.3978 0.5545 0.041 Uiso 1 1 calc R
C46 C 0.7593(2) 0.30511(15) 0.48729(17) 0.0331(5) Uani 1 1 d .
H46 H 0.7785 0.3334 0.4303 0.040 Uiso 1 1 calc R
C47 C 0.8222(2) 0.22473(15) 0.49792(16) 0.0310(5) Uani 1 1 d .
H47 H 0.8842 0.1969 0.4476 0.037 Uiso 1 1 calc R
C48 C 0.7949(2) 0.18433(14) 0.58218(16) 0.0291(4) Uani 1 1 d .
H48 H 0.8375 0.1281 0.5871 0.035 Uiso 1 1 calc R
C49 C 0.7605(3) 0.6994(2) 0.1794(2) 0.0568(8) Uani 1 1 d .
H49 H 0.6986 0.7506 0.1800 0.068 Uiso 1 1 calc R
Cl2 Cl 0.70772(7) 0.63802(5) 0.27813(6) 0.05634(18) Uani 1 1 d .
Cl3 Cl 0.78300(12) 0.63122(9) 0.08297(7) 0.0911(4) Uani 1 1 d .
Cl4 Cl 0.89379(9) 0.74294(9) 0.18032(12) 0.1024(4) Uani 1 1 d .

loop_
_atom_site_aniso_label
_atom_site_aniso_U_11
_atom_site_aniso_U_22
_atom_site_aniso_U_33
_atom_site_aniso_U_23
_atom_site_aniso_U_13
_atom_site_aniso_U_12
Ru 0.02680(9) 0.01281(8) 0.02956(9) -0.00076(6) -0.00729(6) -0.00254(6)
Cl1 0.0310(2) 0.0191(2) 0.0363(3) -0.00127(19) -0.0113(2) -0.00125(18)
C1 0.0274(10) 0.0183(9) 0.0378(12) 0.0022(8) -0.0070(9) -0.0013(8)
N1 0.0384(10) 0.0276(9) 0.0321(10) 0.0055(8) -0.0059(8) -0.0087(8)
C4 0.0440(13) 0.0314(12) 0.0323(12) 0.0021(9) -0.0099(10) -0.0075(10)
C5 0.0505(15) 0.0432(14) 0.0388(14) 0.0073(11) -0.0134(12) -0.0072(12)
C6 0.0523(16) 0.0459(15) 0.0342(13) -0.0026(11) -0.0081(12) -0.0001(12)
C2 0.0490(15) 0.0399(14) 0.0420(15) 0.0107(11) -0.0043(12) -0.0156(12)
C3 0.0431(14) 0.0325(13) 0.0489(16) 0.0083(11) -0.0043(12) -0.0139(11)
N2 0.0308(9) 0.0192(8) 0.0421(11) 0.0037(8) -0.0065(8) -0.0067(7)
C7 0.0305(11) 0.0201(10) 0.0464(14) -0.0036(9) -0.0115(10) -0.0043(8)
C8 0.0334(11) 0.0145(9) 0.0387(12) 0.0007(8) -0.0144(9) -0.0030(8)
O 0.0396(9) 0.0294(8) 0.0439(10) -0.0038(7) -0.0173(8) -0.0082(7)
N3 0.0283(9) 0.0148(8) 0.0338(10) -0.0026(7) -0.0094(7) -0.0027(6)
C9 0.0308(10) 0.0168(9) 0.0281(10) -0.0005(8) -0.0111(8) -0.0012(8)
C10 0.0339(11) 0.0169(9) 0.0336(11) -0.0001(8) -0.0096(9) -0.0036(8)
C11 0.0389(12) 0.0170(9) 0.0328(12) -0.0038(8) -0.0072(9) -0.0025(8)
N4 0.0327(9) 0.0197(8) 0.0275(9) -0.0009(7) -0.0071(7) -0.0005(7)
C14 0.0352(12) 0.0251(11) 0.0387(13) -0.0028(9) -0.0023(10) -0.0007(9)
C12 0.0316(11) 0.0182(9) 0.0320(11) -0.0006(8) -0.0089(9) -0.0035(8)
C13 0.0344(11) 0.0163(9) 0.0341(12) -0.0022(8) -0.0110(9) -0.0032(8)
C15 0.0286(10) 0.0132(9) 0.0404(12) 0.0009(8) -0.0131(9) 0.0014(7)
C21 0.0333(12) 0.0193(10) 0.0499(14) -0.0009(9) -0.0161(10) -0.0028(8)
C22 0.0364(12) 0.0220(10) 0.0522(15) -0.0027(10) -0.0200(11) 0.0010(9)
C23 0.0306(12) 0.0336(13) 0.0579(17) 0.0081(11) -0.0099(11) -0.0043(10)
C16 0.0299(10) 0.0141(9) 0.0321(11) -0.0018(8) -0.0070(9) 0.0021(7)
C17 0.0338(11) 0.0118(9) 0.0352(12) -0.0022(8) -0.0109(9) -0.0019(8)
C18 0.0320(11) 0.0128(9) 0.0364(12) 0.0035(8) -0.0069(9) -0.0033(8)
C24 0.0313(11) 0.0223(10) 0.0492(14) 0.0016(10) -0.0068(10) -0.0044(9)
C19 0.0370(11) 0.0168(9) 0.0304(11) 0.0025(8) -0.0069(9) -0.0002(8)
C20 0.0397(12) 0.0169(9) 0.0311(11) 0.0019(8) -0.0157(9) -0.0015(8)
B 0.0348(13) 0.0217(11) 0.0277(12) -0.0001(9) -0.0064(10) -0.0041(9)
C25 0.0426(13) 0.0231(10) 0.0280(11) -0.0029(8) -0.0101(9) -0.0023(9)
C26 0.0405(13) 0.0280(11) 0.0348(12) 0.0015(9) -0.0083(10) 0.0001(10)
C27 0.0434(14) 0.0384(14) 0.0457(15) 0.0023(11) -0.0099(12) 0.0063(11)
C28 0.0619(18) 0.0321(13) 0.0560(18) 0.0023(12) -0.0218(15) 0.0110(12)
C29 0.0664(18) 0.0243(12) 0.0524(16) 0.0061(11) -0.0233(14) -0.0037(12)
C30 0.0499(14) 0.0262(11) 0.0361(13) -0.0002(9) -0.0155(11) -0.0049(10)
C31 0.0365(12) 0.0220(10) 0.0313(11) -0.0010(8) -0.0064(9) -0.0041(9)
C32 0.0377(12) 0.0283(11) 0.0407(13) -0.0033(10) -0.0107(10) -0.0023(9)
C33 0.0431(14) 0.0346(13) 0.0456(15) -0.0047(11) -0.0137(11) -0.0085(11)
C34 0.0495(14) 0.0277(12) 0.0358(13) -0.0060(10) -0.0065(11) -0.0095(10)
C35 0.0417(13) 0.0282(11) 0.0354(13) -0.0045(10) -0.0010(10) -0.0017(10)
C36 0.0354(12) 0.0284(11) 0.0334(12) -0.0014(9) -0.0047(9) -0.0042(9)
C37 0.0379(12) 0.0210(10) 0.0333(12) -0.0023(9) -0.0068(10) -0.0035(9)
C38 0.0384(12) 0.0255(11) 0.0350(12) -0.0042(9) -0.0062(10) -0.0020(9)
C39 0.0446(14) 0.0336(13) 0.0454(15) -0.0068(11) -0.0146(12) -0.0069(11)
C40 0.0413(14) 0.0330(13) 0.0578(17) -0.0042(12) -0.0075(12) -0.0134(11)
C41 0.0537(16) 0.0433(15) 0.0388(14) 0.0005(11) -0.0028(12) -0.0184(13)
C42 0.0484(15) 0.0398(14) 0.0355(13) -0.0022(11) -0.0087(11) -0.0155(11)
C43 0.0302(11) 0.0216(10) 0.0336(12) -0.0006(8) -0.0078(9) -0.0058(8)
C44 0.0339(11) 0.0230(10) 0.0373(12) -0.0026(9) -0.0095(10) -0.0020(9)
C45 0.0418(13) 0.0203(10) 0.0435(14) 0.0015(9) -0.0165(11) -0.0044(9)
C46 0.0425(13) 0.0269(11) 0.0338(12) 0.0047(9) -0.0146(10) -0.0131(10)
C47 0.0327(11) 0.0290(11) 0.0317(12) -0.0017(9) -0.0090(9) -0.0089(9)
C48 0.0315(11) 0.0212(10) 0.0346(12) -0.0021(8) -0.0098(9) -0.0037(8)
C49 0.0460(16) 0.0573(19) 0.065(2) -0.0004(15) -0.0153(15) -0.0004(14)
Cl2 0.0593(4) 0.0515(4) 0.0575(4) -0.0025(3) -0.0184(3) -0.0018(3)
Cl3 0.1011(8) 0.1006(8) 0.0563(5) -0.0169(5) -0.0149(5) 0.0288(7)
Cl4 0.0454(5) 0.0959(8) 0.1625(13) 0.0183(8) -0.0252(6) -0.0168(5)

loop_
_atom_type_symbol
_atom_type_description
_atom_type_scat_dispersion_real
_atom_type_scat_dispersion_imag
_atom_type_scat_source
C C 0.0181 0.0091 'International Tables Vol C Tables 4.2.6.8 and 6.1.1.4'
H H 0.0000 0.0000 'International Tables Vol C Tables 4.2.6.8 and 6.1.1.4'
B B 0.0090 0.0039 'International Tables Vol C Tables 4.2.6.8 and 6.1.1.4'
N N 0.0311 0.0180 'International Tables Vol C Tables 4.2.6.8 and 6.1.1.4'
O O 0.0492 0.0322 'International Tables Vol C Tables 4.2.6.8 and 6.1.1.4'
Cl Cl 0.3639 0.7018 'International Tables Vol C Tables 4.2.6.8 and 6.1.1.4'
Ru Ru 0.0552 3.2960 'International Tables Vol C Tables 4.2.6.8 and 6.1.1.4'

loop_
_geom_angle_atom_site_label_1
_geom_angle_atom_site_label_2
_geom_angle_atom_site_label_3
_geom_angle
C1 Ru N3 83.30(8)
C1 Ru C20 121.60(9)
N3 Ru C20 91.85(8)
C1 Ru C17 117.97(9)
N3 Ru C17 158.56(8)
C20 Ru C17 79.50(8)
C1 Ru C16 93.42(8)
N3 Ru C16 153.45(8)
C20 Ru C16 67.43(8)
C17 Ru C16 37.21(8)
C1 Ru C15 94.78(8)
N3 Ru C15 116.10(8)
C20 Ru C15 37.35(9)
C17 Ru C15 67.59(8)
C16 Ru C15 37.70(8)
C1 Ru C19 159.29(9)
N3 Ru C19 95.23(7)
C20 Ru C19 37.69(9)
C17 Ru C19 65.99(8)
C16 Ru C19 78.66(8)
C15 Ru C19 67.23(8)
C1 Ru C18 154.96(9)
N3 Ru C18 121.31(8)
C20 Ru C18 66.45(8)
C17 Ru C18 37.27(8)
C16 Ru C18 66.83(8)
C15 Ru C18 79.08(8)
C19 Ru C18 35.55(8)
C1 Ru Cl1 85.80(7)
N3 Ru Cl1 87.70(5)
C20 Ru Cl1 152.36(6)
C17 Ru Cl1 91.04(6)
C16 Ru Cl1 118.43(6)
C15 Ru Cl1 156.13(6)
C19 Ru Cl1 114.83(6)
C18 Ru Cl1 90.32(6)
N1 C1 N2 105.55(19)
N1 C1 Ru 132.77(17)
N2 C1 Ru 121.66(18)
C1 N1 C2 110.1(2)
C1 N1 C4 126.31(19)
C2 N1 C4 123.5(2)
N1 C4 C5 110.3(2)
N1 C4 C6 109.9(2)
C5 C4 C6 112.6(2)
N1 C4 H4 108.0
C5 C4 H4 108.0
C6 C4 H4 108.0
C4 C5 H5A 109.5
C4 C5 H5B 109.5
H5A C5 H5B 109.5
C4 C5 H5C 109.5
H5A C5 H5C 109.5
H5B C5 H5C 109.5
C4 C6 H6A 109.5
C4 C6 H6B 109.5
H6A C6 H6B 109.5
C4 C6 H6C 109.5
H6A C6 H6C 109.5
H6B C6 H6C 109.5
C3 C2 N1 107.0(2)
C3 C2 H2 126.5
N1 C2 H2 126.5
C2 C3 N2 106.6(2)
C2 C3 H3 126.7
N2 C3 H3 126.7
C1 N2 C3 110.7(2)
C1 N2 C7 123.31(19)
C3 N2 C7 125.5(2)
N2 C7 C8 115.40(19)
N2 C7 H7A 108.4
C8 C7 H7A 108.4
N2 C7 H7B 108.4
C8 C7 H7B 108.4
H7A C7 H7B 107.5
O C8 N3 126.1(2)
O C8 C7 116.0(2)
N3 C8 C7 117.9(2)
C8 N3 C9 117.07(18)
C8 N3 Ru 117.97(14)
C9 N3 Ru 123.51(14)
N3 C9 C13 122.58(19)
N3 C9 C10 122.46(19)
C13 C9 C10 114.9(2)
C11 C10 C9 121.4(2)
C11 C10 H10 119.3
C9 C10 H10 119.3
N4 C11 C10 121.6(2)
N4 C11 H11 119.2
C10 C11 H11 119.2
C12 N4 C11 119.01(19)
C12 N4 C14 120.73(19)
C11 N4 C14 120.25(18)
N4 C14 H14A 109.5
N4 C14 H14B 109.5
H14A C14 H14B 109.5
N4 C14 H14C 109.5
H14A C14 H14C 109.5
H14B C14 H14C 109.5
N4 C14 H14D 109.5
H14A C14 H14D 141.1
H14B C14 H14D 56.3
H14C C14 H14D 56.3
N4 C14 H14E 109.5
H14A C14 H14E 56.3
H14B C14 H14E 141.1
H14C C14 H14E 56.3
H14D C14 H14E 109.5
N4 C14 H14F 109.5
H14A C14 H14F 56.3
H14B C14 H14F 56.3
H14C C14 H14F 141.1
H14D C14 H14F 109.5
H14E C14 H14F 109.5
N4 C12 C13 121.7(2)
N4 C12 H12 119.2
C13 C12 H12 119.2
C12 C13 C9 121.34(19)
C12 C13 H13 119.3
C9 C13 H13 119.3
C20 C15 C16 117.6(2)
C20 C15 C21 120.6(2)
C16 C15 C21 121.5(2)
C20 C15 Ru 69.58(12)
C16 C15 Ru 70.13(12)
C21 C15 Ru 136.14(15)
C15 C21 C23 115.5(2)
C15 C21 C22 106.55(19)
C23 C21 C22 110.3(2)
C15 C21 H21 108.1
C23 C21 H21 108.1
C22 C21 H21 108.1
C21 C22 H22A 109.5
C21 C22 H22B 109.5
H22A C22 H22B 109.5
C21 C22 H22C 109.5
H22A C22 H22C 109.5
H22B C22 H22C 109.5
C21 C23 H23A 109.5
C21 C23 H23B 109.5
H23A C23 H23B 109.5
C21 C23 H23C 109.5
H23A C23 H23C 109.5
H23B C23 H23C 109.5
C17 C16 C15 120.6(2)
C17 C16 Ru 71.31(12)
C15 C16 Ru 72.17(11)
C17 C16 H16 119.7
C15 C16 H16 119.7
Ru C16 H16 129.2
C16 C17 C18 121.0(2)
C16 C17 Ru 71.48(11)
C18 C17 Ru 74.55(12)
C16 C17 H17 119.5
C18 C17 H17 119.5
Ru C17 H17 126.4
C19 C18 C17 118.8(2)
C19 C18 C24 122.9(2)
C17 C18 C24 118.2(2)
C19 C18 Ru 71.31(12)
C17 C18 Ru 68.18(11)
C24 C18 Ru 131.03(16)
C18 C24 H24A 109.5
C18 C24 H24B 109.5
H24A C24 H24B 109.5
C18 C24 H24C 109.5
H24A C24 H24C 109.5
H24B C24 H24C 109.5
C18 C19 C20 120.2(2)
C18 C19 Ru 73.14(13)
C20 C19 Ru 68.24(12)
C18 C19 H19 119.9
C20 C19 H19 119.9
Ru C19 H19 131.5
C15 C20 C19 121.4(2)
C15 C20 Ru 73.08(13)
C19 C20 Ru 74.07(13)
C15 C20 H20 119.3
C19 C20 H20 119.3
Ru C20 H20 125.3
C37 B C25 110.12(18)
C37 B C31 109.89(19)
C25 B C31 110.32(19)
C37 B C43 108.63(19)
C25 B C43 111.41(19)
C31 B C43 106.38(17)
C26 C25 C30 114.2(2)
C26 C25 B 122.2(2)
C30 C25 B 123.6(2)
C27 C26 C25 123.7(2)
C27 C26 H26 118.2
C25 C26 H26 118.2
C28 C27 C26 119.8(3)
C28 C27 H27 120.1
C26 C27 H27 120.1
C29 C28 C27 118.9(3)
C29 C28 H28 120.5
C27 C28 H28 120.5
C28 C29 C30 120.7(3)
C28 C29 H29 119.7
C30 C29 H29 119.7
C29 C30 C25 122.8(3)
C29 C30 H30 118.6
C25 C30 H30 118.6
C32 C31 C36 114.6(2)
C32 C31 B 123.7(2)
C36 C31 B 121.6(2)
C33 C32 C31 123.1(2)
C33 C32 H32 118.4
C31 C32 H32 118.4
C34 C33 C32 120.5(3)
C34 C33 H33 119.8
C32 C33 H33 119.8
C33 C34 C35 118.4(2)
C33 C34 H34 120.8
C35 C34 H34 120.8
C34 C35 C36 120.4(2)
C34 C35 H35 119.8
C36 C35 H35 119.8
C35 C36 C31 122.9(2)
C35 C36 H36 118.6
C31 C36 H36 118.6
C38 C37 C42 115.1(2)
C38 C37 B 123.5(2)
C42 C37 B 121.3(2)
C39 C38 C37 122.6(2)
C39 C38 H38 118.7
C37 C38 H38 118.7
C40 C39 C38 120.6(3)
C40 C39 H39 119.7
C38 C39 H39 119.7
C41 C40 C39 118.2(3)
C41 C40 H40 120.9
C39 C40 H40 120.9
C40 C41 C42 120.4(3)
C40 C41 H41 119.8
C42 C41 H41 119.8
C41 C42 C37 123.0(3)
C41 C42 H42 118.5
C37 C42 H42 118.5
C48 C43 C44 114.6(2)
C48 C43 B 124.3(2)
C44 C43 B 121.1(2)
C45 C44 C43 123.2(2)
C45 C44 H44 118.4
C43 C44 H44 118.4
C46 C45 C44 119.9(2)
C46 C45 H45 120.1
C44 C45 H45 120.1
C47 C46 C45 119.0(2)
C47 C46 H46 120.5
C45 C46 H46 120.5
C46 C47 C48 120.3(2)
C46 C47 H47 119.9
C48 C47 H47 119.9
C47 C48 C43 122.9(2)
C47 C48 H48 118.6
C43 C48 H48 118.6
Cl3 C49 Cl2 110.2(2)
Cl3 C49 Cl4 112.1(2)
Cl2 C49 Cl4 108.7(2)
Cl3 C49 H49 108.6
Cl2 C49 H49 108.6
Cl4 C49 H49 108.6

loop_
_geom_bond_atom_site_label_1
_geom_bond_atom_site_label_2
_geom_bond_distance
Ru C1 2.036(2)
Ru N3 2.1686(17)
Ru C20 2.179(2)
Ru C17 2.1955(19)
Ru C16 2.198(2)
Ru C15 2.225(2)
Ru C19 2.256(2)
Ru C18 2.279(2)
Ru Cl1 2.4028(5)
C1 N1 1.346(3)
C1 N2 1.350(3)
N1 C2 1.389(3)
N1 C4 1.475(3)
C4 C5 1.515(4)
C4 C6 1.532(4)
C4 H4 1.0000
C5 H5A 0.9800
C5 H5B 0.9800
C5 H5C 0.9800
C6 H6A 0.9800
C6 H6B 0.9800
C6 H6C 0.9800
C2 C3 1.344(4)
C2 H2 0.9500
C3 N2 1.380(3)
C3 H3 0.9500
N2 C7 1.455(3)
C7 C8 1.517(3)
C7 H7A 0.9900
C7 H7B 0.9900
C8 O 1.223(3)
C8 N3 1.371(3)
N3 C9 1.377(3)
C9 C13 1.408(3)
C9 C10 1.419(3)
C10 C11 1.365(3)
C10 H10 0.9500
C11 N4 1.351(3)
C11 H11 0.9500
N4 C12 1.349(3)
N4 C14 1.476(3)
C14 H14A 0.9800
C14 H14B 0.9800
C14 H14C 0.9800
C14 H14D 0.9800
C14 H14E 0.9800
C14 H14F 0.9800
C12 C13 1.370(3)
C12 H12 0.9500
C13 H13 0.9500
C15 C20 1.411(3)
C15 C16 1.429(3)
C15 C21 1.512(3)
C21 C23 1.516(4)
C21 C22 1.535(3)
C21 H21 1.0000
C22 H22A 0.9800
C22 H22B 0.9800
C22 H22C 0.9800
C23 H23A 0.9800
C23 H23B 0.9800
C23 H23C 0.9800
C16 C17 1.401(3)
C16 H16 0.9500
C17 C18 1.432(3)
C17 H17 0.9500
C18 C19 1.385(3)
C18 C24 1.496(3)
C24 H24A 0.9800
C24 H24B 0.9800
C24 H24C 0.9800
C19 C20 1.434(3)
C19 H19 0.9500
C20 H20 0.9500
B C37 1.642(3)
B C25 1.646(3)
B C31 1.655(3)
B C43 1.658(3)
C25 C26 1.408(4)
C25 C30 1.409(3)
C26 C27 1.390(4)
C26 H26 0.9500
C27 C28 1.388(4)
C27 H27 0.9500
C28 C29 1.377(5)
C28 H28 0.9500
C29 C30 1.395(4)
C29 H29 0.9500
C30 H30 0.9500
C31 C32 1.402(4)
C31 C36 1.407(3)
C32 C33 1.395(4)
C32 H32 0.9500
C33 C34 1.381(4)
C33 H33 0.9500
C34 C35 1.390(4)
C34 H34 0.9500
C35 C36 1.394(3)
C35 H35 0.9500
C36 H36 0.9500
C37 C38 1.397(4)
C37 C42 1.401(4)
C38 C39 1.392(4)
C38 H38 0.9500
C39 C40 1.389(4)
C39 H39 0.9500
C40 C41 1.385(4)
C40 H40 0.9500
C41 C42 1.389(4)
C41 H41 0.9500
C42 H42 0.9500
C43 C48 1.405(3)
C43 C44 1.406(3)
C44 C45 1.393(4)
C44 H44 0.9500
C45 C46 1.387(4)
C45 H45 0.9500
C46 C47 1.383(3)
C46 H46 0.9500
C47 C48 1.394(3)
C47 H47 0.9500
C48 H48 0.9500
C49 Cl3 1.754(4)
C49 Cl2 1.755(4)
C49 Cl4 1.766(4)
C49 H49 1.0000

loop_
_geom_torsion_atom_site_label_1
_geom_torsion_atom_site_label_2
_geom_torsion_atom_site_label_3
_geom_torsion_atom_site_label_4
_geom_torsion
N3 Ru C1 N1 142.6(2)
C20 Ru C1 N1 -129.3(2)
C17 Ru C1 N1 -34.5(3)
C16 Ru C1 N1 -63.8(2)
C15 Ru C1 N1 -101.6(2)
C19 Ru C1 N1 -130.3(3)
C18 Ru C1 N1 -27.3(4)
Cl1 Ru C1 N1 54.5(2)
N3 Ru C1 N2 -35.53(18)
C20 Ru C1 N2 52.5(2)
C17 Ru C1 N2 147.36(17)
C16 Ru C1 N2 118.02(18)
C15 Ru C1 N2 80.24(18)
C19 Ru C1 N2 51.5(3)
C18 Ru C1 N2 154.57(18)
Cl1 Ru C1 N2 -123.70(18)
N2 C1 N1 C2 -0.1(3)
Ru C1 N1 C2 -178.49(19)
N2 C1 N1 C4 -176.0(2)
Ru C1 N1 C4 5.6(4)
C1 N1 C4 C5 -125.1(3)
C2 N1 C4 C5 59.5(3)
C1 N1 C4 C6 110.3(3)
C2 N1 C4 C6 -65.1(3)
C1 N1 C2 C3 0.1(3)
C4 N1 C2 C3 176.1(2)
N1 C2 C3 N2 0.0(3)
N1 C1 N2 C3 0.1(3)
Ru C1 N2 C3 178.70(17)
N1 C1 N2 C7 172.6(2)
Ru C1 N2 C7 -8.8(3)
C2 C3 N2 C1 -0.1(3)
C2 C3 N2 C7 -172.4(2)
C1 N2 C7 C8 54.0(3)
C3 N2 C7 C8 -134.6(2)
N2 C7 C8 O 153.5(2)
N2 C7 C8 N3 -28.4(3)
O C8 N3 C9 -20.0(3)
C7 C8 N3 C9 162.04(19)
O C8 N3 Ru 146.74(19)
C7 C8 N3 Ru -31.2(2)
C1 Ru N3 C8 55.98(17)
C20 Ru N3 C8 -65.63(17)
C17 Ru N3 C8 -131.0(2)
C16 Ru N3 C8 -28.2(3)
C15 Ru N3 C8 -36.07(19)
C19 Ru N3 C8 -103.24(17)
C18 Ru N3 C8 -129.00(16)
Cl1 Ru N3 C8 142.03(16)
C1 Ru N3 C9 -138.17(18)
C20 Ru N3 C9 100.22(17)
C17 Ru N3 C9 34.8(3)
C16 Ru N3 C9 137.62(19)
C15 Ru N3 C9 129.77(17)
C19 Ru N3 C9 62.60(18)
C18 Ru N3 C9 36.8(2)
Cl1 Ru N3 C9 -52.13(16)
C8 N3 C9 C13 154.7(2)
Ru N3 C9 C13 -11.2(3)
C8 N3 C9 C10 -29.0(3)
Ru N3 C9 C10 165.08(16)
N3 C9 C10 C11 -179.0(2)
C13 C9 C10 C11 -2.5(3)
C9 C10 C11 N4 -0.8(4)
C10 C11 N4 C12 2.9(3)
C10 C11 N4 C14 -178.5(2)
C11 N4 C12 C13 -1.6(3)
C14 N4 C12 C13 179.9(2)
N4 C12 C13 C9 -1.9(4)
N3 C9 C13 C12 -179.6(2)
C10 C9 C13 C12 3.8(3)
C1 Ru C15 C20 -139.23(13)
N3 Ru C15 C20 -54.36(14)
C17 Ru C15 C20 102.44(14)
C16 Ru C15 C20 131.37(19)
C19 Ru C15 C20 30.15(13)
C18 Ru C15 C20 65.30(13)
Cl1 Ru C15 C20 130.35(15)
C1 Ru C15 C16 89.40(14)
N3 Ru C15 C16 174.27(12)
C20 Ru C15 C16 -131.37(19)
C17 Ru C15 C16 -28.93(13)
C19 Ru C15 C16 -101.21(14)
C18 Ru C15 C16 -66.07(13)
Cl1 Ru C15 C16 -1.0(2)
C1 Ru C15 C21 -25.8(3)
N3 Ru C15 C21 59.0(3)
C20 Ru C15 C21 113.4(3)
C17 Ru C15 C21 -144.2(3)
C16 Ru C15 C21 -115.2(3)
C19 Ru C15 C21 143.6(3)
C18 Ru C15 C21 178.7(3)
Cl1 Ru C15 C21 -116.3(2)
C20 C15 C21 C23 150.3(2)
C16 C15 C21 C23 -35.1(3)
Ru C15 C21 C23 58.5(3)
C20 C15 C21 C22 -86.8(2)
C16 C15 C21 C22 87.8(3)
Ru C15 C21 C22 -178.60(19)
C20 C15 C16 C17 1.9(3)
C21 C15 C16 C17 -172.86(19)
Ru C15 C16 C17 54.47(17)
C20 C15 C16 Ru -52.55(16)
C21 C15 C16 Ru 132.67(19)
C1 Ru C16 C17 134.29(14)
N3 Ru C16 C17 -143.88(17)
C20 Ru C16 C17 -102.77(15)
C15 Ru C16 C17 -132.3(2)
C19 Ru C16 C17 -65.02(14)
C18 Ru C16 C17 -29.79(13)
Cl1 Ru C16 C17 47.22(14)
C1 Ru C16 C15 -93.40(14)
N3 Ru C16 C15 -11.6(2)
C20 Ru C16 C15 29.54(13)
C17 Ru C16 C15 132.3(2)
C19 Ru C16 C15 67.29(13)
C18 Ru C16 C15 102.52(14)
Cl1 Ru C16 C15 179.53(11)
C15 C16 C17 C18 3.2(3)
Ru C16 C17 C18 58.04(17)
C15 C16 C17 Ru -54.87(17)
C1 Ru C17 C16 -54.00(16)
N3 Ru C17 C16 133.9(2)
C20 Ru C17 C16 66.34(14)
C15 Ru C17 C16 29.29(13)
C19 Ru C17 C16 103.35(15)
C18 Ru C17 C16 131.0(2)
Cl1 Ru C17 C16 -139.80(13)
C1 Ru C17 C18 174.97(13)
N3 Ru C17 C18 2.8(3)
C20 Ru C17 C18 -64.70(14)
C16 Ru C17 C18 -131.0(2)
C15 Ru C17 C18 -101.75(15)
C19 Ru C17 C18 -27.69(13)
Cl1 Ru C17 C18 89.17(13)
C16 C17 C18 C19 -4.5(3)
Ru C17 C18 C19 52.12(18)
C16 C17 C18 C24 177.43(19)
Ru C17 C18 C24 -125.99(19)
C16 C17 C18 Ru -56.58(17)
C1 Ru C18 C19 -143.7(2)
N3 Ru C18 C19 48.11(15)
C20 Ru C18 C19 -28.96(13)
C17 Ru C18 C19 -133.1(2)
C16 Ru C18 C19 -103.36(15)
C15 Ru C18 C19 -65.91(14)
Cl1 Ru C18 C19 135.61(13)
C1 Ru C18 C17 -10.5(3)
N3 Ru C18 C17 -178.79(12)
C20 Ru C18 C17 104.14(15)
C16 Ru C18 C17 29.74(13)
C15 Ru C18 C17 67.19(14)
C19 Ru C18 C17 133.1(2)
Cl1 Ru C18 C17 -91.29(13)
C1 Ru C18 C24 98.6(3)
N3 Ru C18 C24 -69.7(2)
C20 Ru C18 C24 -146.7(2)
C17 Ru C18 C24 109.1(3)
C16 Ru C18 C24 138.9(2)
C15 Ru C18 C24 176.3(2)
C19 Ru C18 C24 -117.8(3)
Cl1 Ru C18 C24 17.8(2)
C17 C18 C19 C20 0.6(3)
C24 C18 C19 C20 178.7(2)
Ru C18 C19 C20 51.31(17)
C17 C18 C19 Ru -50.68(17)
C24 C18 C19 Ru 127.3(2)
C1 Ru C19 C18 134.8(2)
N3 Ru C19 C18 -140.30(13)
C20 Ru C19 C18 133.45(19)
C17 Ru C19 C18 28.95(13)
C16 Ru C19 C18 65.83(14)
C15 Ru C19 C18 103.55(14)
Cl1 Ru C19 C18 -50.43(14)
C1 Ru C19 C20 1.4(3)
N3 Ru C19 C20 86.25(13)
C17 Ru C19 C20 -104.49(14)
C16 Ru C19 C20 -67.62(13)
C15 Ru C19 C20 -29.90(12)
C18 Ru C19 C20 -133.45(19)
Cl1 Ru C19 C20 176.13(11)
C16 C15 C20 C19 -5.8(3)
C21 C15 C20 C19 169.08(19)
Ru C15 C20 C19 -58.57(18)
C16 C15 C20 Ru 52.81(16)
C21 C15 C20 Ru -132.36(19)
C18 C19 C20 C15 4.5(3)
Ru C19 C20 C15 58.09(18)
C18 C19 C20 Ru -53.55(18)
C1 Ru C20 C15 49.83(15)
N3 Ru C20 C15 133.10(13)
C17 Ru C20 C15 -66.66(13)
C16 Ru C20 C15 -29.80(12)
C19 Ru C20 C15 -130.74(18)
C18 Ru C20 C15 -103.33(14)
Cl1 Ru C20 C15 -138.33(12)
C1 Ru C20 C19 -179.43(12)
N3 Ru C20 C19 -96.16(13)
C17 Ru C20 C19 64.09(13)
C16 Ru C20 C19 100.94(14)
C15 Ru C20 C19 130.74(18)
C18 Ru C20 C19 27.41(12)
Cl1 Ru C20 C19 -7.6(2)
C37 B C25 C26 169.6(2)
C31 B C25 C26 -68.9(3)
C43 B C25 C26 49.0(3)
C37 B C25 C30 -11.3(3)
C31 B C25 C30 110.2(3)
C43 B C25 C30 -131.9(2)
C30 C25 C26 C27 0.0(4)
B C25 C26 C27 179.2(2)
C25 C26 C27 C28 0.6(4)
C26 C27 C28 C29 -0.7(5)
C27 C28 C29 C30 0.2(5)
C28 C29 C30 C25 0.5(4)
C26 C25 C30 C29 -0.6(4)
B C25 C30 C29 -179.8(2)
C37 B C31 C32 147.0(2)
C25 B C31 C32 25.4(3)
C43 B C31 C32 -95.6(3)
C37 B C31 C36 -37.6(3)
C25 B C31 C36 -159.2(2)
C43 B C31 C36 79.8(3)
C36 C31 C32 C33 -2.4(4)
B C31 C32 C33 173.4(2)
C31 C32 C33 C34 0.2(4)
C32 C33 C34 C35 1.2(4)
C33 C34 C35 C36 -0.3(4)
C34 C35 C36 C31 -2.1(4)
C32 C31 C36 C35 3.3(4)
B C31 C36 C35 -172.6(2)
C25 B C37 C38 -101.6(3)
C31 B C37 C38 136.6(2)
C43 B C37 C38 20.6(3)
C25 B C37 C42 75.2(3)
C31 B C37 C42 -46.6(3)
C43 B C37 C42 -162.6(2)
C42 C37 C38 C39 -0.5(4)
B C37 C38 C39 176.5(2)
C37 C38 C39 C40 -0.5(4)
C38 C39 C40 C41 0.4(4)
C39 C40 C41 C42 0.5(4)
C40 C41 C42 C37 -1.5(5)
C38 C37 C42 C41 1.4(4)
B C37 C42 C41 -175.6(3)
C37 B C43 C48 -110.5(2)
C25 B C43 C48 11.0(3)
C31 B C43 C48 131.3(2)
C37 B C43 C44 69.2(3)
C25 B C43 C44 -169.4(2)
C31 B C43 C44 -49.1(3)
C48 C43 C44 C45 -2.5(3)
B C43 C44 C45 177.8(2)
C43 C44 C45 C46 -0.6(4)
C44 C45 C46 C47 2.4(4)
C45 C46 C47 C48 -1.1(3)
C46 C47 C48 C43 -2.2(3)
C44 C43 C48 C47 3.9(3)
B C43 C48 C47 -176.5(2)

loop_
_platon_squeeze_void_nr
_platon_squeeze_void_average_x
_platon_squeeze_void_average_y
_platon_squeeze_void_average_z
_platon_squeeze_void_volume
_platon_squeeze_void_count_electrons
_platon_squeeze_void_content
1 0.000 0.000 0.000 496 122 '2 (C H Cl3)'
